data_4080961
loop_
_publ_author_name
'Yang, Wei'
'Wang, Dawei'
'Song, Qijun'
'Zhang, Song'
'Wang, Quan'
'Ding, Yuqiang'

_publ_section_title
;
 Phosphorescent Cyclometalated Iridium(III) Complexes Based on Amidate
 Ancillary Ligands: Their Synthesis and Photophysical Properties
;
_journal_issue 15
_journal_name_full Organometallics
_journal_page_first 4130
_journal_paper_doi 10.1021/om400275m
_journal_volume 32
_journal_year 2013
_chemical_formula_moiety 'C43 H29 Cl Ir N3 O'
_chemical_formula_sum 'C43 H29 Cl Ir N3 O'
_chemical_formula_weight 831.34
_chemical_name_systematic
; 
 ? 
;
_space_group_IT_number 14
_symmetry_cell_setting monoclinic
_symmetry_space_group_name_Hall '-P 2ybc'
_symmetry_space_group_name_H-M 'P 1 21/c 1'
_atom_sites_solution_hydrogens geom
_atom_sites_solution_primary direct
_atom_sites_solution_secondary difmap
_audit_creation_method SHELXL-97
_cell_angle_alpha 90.00
_cell_angle_beta 102.164(2)
_cell_angle_gamma 90.00
_cell_formula_units_Z 4
_cell_length_a 10.4232(7)
_cell_length_b 18.3650(11)
_cell_length_c 17.9154(13)
_cell_measurement_reflns_used 15424
_cell_measurement_temperature 223(2)
_cell_measurement_theta_max 27.5
_cell_measurement_theta_min 3.0
_cell_volume 3352.4(4)
_computing_cell_refinement CrystalClear
_computing_data_collection CrystalClear
_computing_data_reduction CrystalStructure
_computing_structure_refinement 'SHELXL-97 (Sheldrick, 1997)'
_computing_structure_solution 'SHELXS-97 (Sheldrick, 1990)'
_diffrn_ambient_temperature 223(2)
_diffrn_detector_area_resol_mean 14.63
_diffrn_measured_fraction_theta_full 0.993
_diffrn_measured_fraction_theta_max 0.993
_diffrn_measurement_device_type 'Rigaku Saturn'
_diffrn_measurement_method \w
_diffrn_radiation_monochromator graphite
_diffrn_radiation_source 'fine-focus sealed tube'
_diffrn_radiation_type MoK\a
_diffrn_radiation_wavelength 0.71075
_diffrn_reflns_av_R_equivalents 0.0359
_diffrn_reflns_av_sigmaI/netI 0.0510
_diffrn_reflns_limit_h_max 11
_diffrn_reflns_limit_h_min -13
_diffrn_reflns_limit_k_max 20
_diffrn_reflns_limit_k_min -23
_diffrn_reflns_limit_l_max 22
_diffrn_reflns_limit_l_min -23
_diffrn_reflns_number 19014
_diffrn_reflns_theta_full 27.50
_diffrn_reflns_theta_max 27.50
_diffrn_reflns_theta_min 3.05
_exptl_absorpt_coefficient_mu 4.102
_exptl_absorpt_correction_T_max 0.212
_exptl_absorpt_correction_T_min 0.131
_exptl_absorpt_correction_type multi-scan
_exptl_absorpt_process_details 'Jacobson, R. (1998) Private communication'
_exptl_crystal_colour red
_exptl_crystal_density_diffrn 1.647
_exptl_crystal_density_method 'not measured'
_exptl_crystal_description block
_exptl_crystal_F_000 1640
_exptl_crystal_size_max 0.50
_exptl_crystal_size_mid 0.50
_exptl_crystal_size_min 0.38
_refine_diff_density_max 0.724
_refine_diff_density_min -1.308
_refine_diff_density_rms 0.119
_refine_ls_extinction_method none
_refine_ls_goodness_of_fit_ref 1.007
_refine_ls_hydrogen_treatment constr
_refine_ls_matrix_type full
_refine_ls_number_parameters 443
_refine_ls_number_reflns 7652
_refine_ls_number_restraints 0
_refine_ls_restrained_S_all 1.007
_refine_ls_R_factor_all 0.0464
_refine_ls_R_factor_gt 0.0404
_refine_ls_shift/su_max 0.001
_refine_ls_shift/su_mean 0.000
_refine_ls_structure_factor_coef Fsqd
_refine_ls_weighting_details 'calc w=1/[\s^2^(Fo^2^)+(0.0450P)^2^+3.6500P] where P=(Fo^2^+2Fc^2^)/3'
_refine_ls_weighting_scheme calc
_refine_ls_wR_factor_gt 0.0932
_refine_ls_wR_factor_ref 0.0979
_reflns_number_gt 6977
_reflns_number_total 7652
_reflns_threshold_expression >2sigma(I)
_cod_data_source_file om400275m_si_001.cif
_cod_data_source_block 2f
_cod_original_sg_symbol_H-M 'P 21/c'
_cod_database_code 4080961

loop_
_symmetry_equiv_pos_as_xyz
'x, y, z'
'-x, y+1/2, -z+1/2'
'-x, -y, -z'
'x, -y-1/2, z-1/2'

loop_
_atom_site_label
_atom_site_type_symbol
_atom_site_fract_x
_atom_site_fract_y
_atom_site_fract_z
_atom_site_U_iso_or_equiv
_atom_site_adp_type
_atom_site_occupancy
_atom_site_symmetry_multiplicity
_atom_site_calc_flag
_atom_site_refinement_flags
Ir1 Ir 0.471631(17) 0.241946(9) 0.436707(10) 0.02780(7) Uani 1 1 d .
Cl1 Cl 0.8709(2) 0.47074(12) 0.77155(13) 0.1001(7) Uani 1 1 d .
O1 O 0.6540(3) 0.17698(16) 0.44365(18) 0.0341(7) Uani 1 1 d .
N1 N 0.5266(4) 0.3440(2) 0.4053(2) 0.0317(8) Uani 1 1 d .
N2 N 0.3964(3) 0.14109(19) 0.4609(2) 0.0277(8) Uani 1 1 d .
N3 N 0.6432(4) 0.25653(18) 0.5325(2) 0.0305(8) Uani 1 1 d .
C1 C 0.6374(5) 0.3602(3) 0.3773(3) 0.0399(11) Uani 1 1 d .
C2 C 0.7101(5) 0.3035(3) 0.3533(3) 0.0463(13) Uani 1 1 d .
H2 H 0.6822 0.2549 0.3549 0.056 Uiso 1 1 calc R
C3 C 0.8221(5) 0.3194(4) 0.3274(3) 0.0596(17) Uani 1 1 d .
H3 H 0.8700 0.2817 0.3105 0.072 Uiso 1 1 calc R
C4 C 0.8651(6) 0.3916(4) 0.3261(3) 0.0682(19) Uani 1 1 d .
H4 H 0.9441 0.4019 0.3108 0.082 Uiso 1 1 calc R
C5 C 0.7932(6) 0.4467(4) 0.3469(3) 0.0632(18) Uani 1 1 d .
H5 H 0.8230 0.4948 0.3450 0.076 Uiso 1 1 calc R
C6 C 0.6756(5) 0.4339(3) 0.3711(3) 0.0469(13) Uani 1 1 d .
C7 C 0.5936(6) 0.4890(3) 0.3873(3) 0.0540(15) Uani 1 1 d .
H7 H 0.6164 0.5381 0.3829 0.065 Uiso 1 1 calc R
C8 C 0.4829(6) 0.4718(3) 0.4092(3) 0.0459(12) Uani 1 1 d .
H8 H 0.4265 0.5092 0.4183 0.055 Uiso 1 1 calc R
C9 C 0.4487(5) 0.3987(3) 0.4190(3) 0.0386(11) Uani 1 1 d .
C10 C 0.3321(5) 0.3763(2) 0.4453(3) 0.0342(10) Uani 1 1 d .
C11 C 0.2338(5) 0.4238(3) 0.4585(3) 0.0459(13) Uani 1 1 d .
H11 H 0.2423 0.4742 0.4520 0.055 Uiso 1 1 calc R
C12 C 0.1254(5) 0.3967(3) 0.4811(3) 0.0468(13) Uani 1 1 d .
H12 H 0.0601 0.4284 0.4908 0.056 Uiso 1 1 calc R
C13 C 0.1132(5) 0.3221(3) 0.4894(3) 0.0487(13) Uani 1 1 d .
H13 H 0.0381 0.3035 0.5040 0.058 Uiso 1 1 calc R
C14 C 0.2089(5) 0.2744(3) 0.4766(3) 0.0384(11) Uani 1 1 d .
H14 H 0.1985 0.2240 0.4828 0.046 Uiso 1 1 calc R
C15 C 0.3215(4) 0.3009(2) 0.4544(2) 0.0311(9) Uani 1 1 d .
C16 C 0.4176(4) 0.1059(2) 0.5312(2) 0.0274(9) Uani 1 1 d .
C17 C 0.4836(5) 0.1410(3) 0.5975(3) 0.0360(10) Uani 1 1 d .
H17 H 0.5110 0.1895 0.5949 0.043 Uiso 1 1 calc R
C18 C 0.5088(5) 0.1053(3) 0.6662(3) 0.0414(11) Uani 1 1 d .
H18 H 0.5556 0.1293 0.7099 0.050 Uiso 1 1 calc R
C19 C 0.4658(5) 0.0336(3) 0.6725(3) 0.0415(12) Uani 1 1 d .
H19 H 0.4833 0.0098 0.7200 0.050 Uiso 1 1 calc R
C20 C 0.3990(5) -0.0011(3) 0.6093(3) 0.0381(11) Uani 1 1 d .
H20 H 0.3697 -0.0490 0.6134 0.046 Uiso 1 1 calc R
C21 C 0.3727(4) 0.0335(2) 0.5376(3) 0.0296(9) Uani 1 1 d .
C22 C 0.3015(5) -0.0006(3) 0.4714(3) 0.0378(11) Uani 1 1 d .
H22 H 0.2707 -0.0485 0.4741 0.045 Uiso 1 1 calc R
C23 C 0.2773(5) 0.0353(3) 0.4040(3) 0.0374(11) Uani 1 1 d .
H23 H 0.2275 0.0131 0.3601 0.045 Uiso 1 1 calc R
C24 C 0.3270(5) 0.1065(2) 0.3997(3) 0.0342(10) Uani 1 1 d .
C25 C 0.3082(5) 0.1475(3) 0.3286(3) 0.0348(10) Uani 1 1 d .
C26 C 0.2385(6) 0.1209(3) 0.2588(3) 0.0539(15) Uani 1 1 d .
H26 H 0.1986 0.0748 0.2562 0.065 Uiso 1 1 calc R
C27 C 0.2283(6) 0.1621(3) 0.1938(3) 0.0569(15) Uani 1 1 d .
H27 H 0.1834 0.1437 0.1465 0.068 Uiso 1 1 calc R
C28 C 0.2841(6) 0.2306(3) 0.1979(3) 0.0520(14) Uani 1 1 d .
H28 H 0.2771 0.2586 0.1534 0.062 Uiso 1 1 calc R
C29 C 0.3504(6) 0.2583(3) 0.2676(3) 0.0411(12) Uani 1 1 d .
H29 H 0.3854 0.3056 0.2700 0.049 Uiso 1 1 calc R
C30 C 0.3658(4) 0.2166(3) 0.3343(2) 0.0327(10) Uani 1 1 d .
C31 C 0.7135(4) 0.2073(2) 0.5049(3) 0.0316(9) Uani 1 1 d .
C32 C 0.8472(4) 0.1804(2) 0.5409(3) 0.0342(10) Uani 1 1 d .
C33 C 0.9189(5) 0.1477(3) 0.4930(3) 0.0450(13) Uani 1 1 d .
H33 H 0.8864 0.1475 0.4399 0.054 Uiso 1 1 calc R
C34 C 1.0389(5) 0.1152(3) 0.5237(4) 0.0545(15) Uani 1 1 d .
H34 H 1.0871 0.0929 0.4911 0.065 Uiso 1 1 calc R
C35 C 1.0875(6) 0.1155(3) 0.6008(4) 0.0618(18) Uani 1 1 d .
H35 H 1.1688 0.0936 0.6212 0.074 Uiso 1 1 calc R
C36 C 1.0165(6) 0.1479(3) 0.6483(4) 0.0606(17) Uani 1 1 d .
H36 H 1.0502 0.1486 0.7013 0.073 Uiso 1 1 calc R
C37 C 0.8955(5) 0.1796(3) 0.6186(3) 0.0474(13) Uani 1 1 d .
H37 H 0.8466 0.2005 0.6516 0.057 Uiso 1 1 calc R
C38 C 0.6959(4) 0.3091(2) 0.5882(3) 0.0323(10) Uani 1 1 d .
C39 C 0.8063(5) 0.3496(3) 0.5829(3) 0.0396(11) Uani 1 1 d .
H39 H 0.8450 0.3434 0.5404 0.047 Uiso 1 1 calc R
C40 C 0.8601(5) 0.3990(3) 0.6392(3) 0.0480(13) Uani 1 1 d .
H40 H 0.9355 0.4257 0.6356 0.058 Uiso 1 1 calc R
C41 C 0.8016(5) 0.4085(3) 0.7002(3) 0.0525(14) Uani 1 1 d .
C42 C 0.6870(6) 0.3732(3) 0.7047(3) 0.0533(14) Uani 1 1 d .
H42 H 0.6455 0.3824 0.7455 0.064 Uiso 1 1 calc R
C43 C 0.6340(5) 0.3238(3) 0.6481(3) 0.0445(12) Uani 1 1 d .
H43 H 0.5550 0.3000 0.6503 0.053 Uiso 1 1 calc R

loop_
_atom_site_aniso_label
_atom_site_aniso_U_11
_atom_site_aniso_U_22
_atom_site_aniso_U_33
_atom_site_aniso_U_23
_atom_site_aniso_U_13
_atom_site_aniso_U_12
Ir1 0.02962(11) 0.02522(11) 0.02867(11) -0.00030(6) 0.00639(8) -0.00302(6)
Cl1 0.0970(14) 0.0949(14) 0.1046(16) -0.0688(13) 0.0128(12) -0.0234(12)
O1 0.0320(16) 0.0290(16) 0.0426(19) -0.0054(14) 0.0108(14) 0.0003(13)
N1 0.033(2) 0.032(2) 0.028(2) 0.0027(15) 0.0019(16) -0.0083(17)
N2 0.0295(18) 0.0258(18) 0.0283(19) 0.0006(14) 0.0073(15) -0.0015(15)
N3 0.0270(19) 0.0286(19) 0.034(2) -0.0032(15) 0.0016(17) -0.0002(15)
C1 0.042(3) 0.043(3) 0.034(3) 0.007(2) 0.007(2) -0.009(2)
C2 0.047(3) 0.054(3) 0.039(3) 0.012(2) 0.011(2) -0.008(3)
C3 0.041(3) 0.090(5) 0.050(4) 0.017(3) 0.017(3) -0.001(3)
C4 0.057(4) 0.101(6) 0.048(4) 0.016(4) 0.014(3) -0.032(4)
C5 0.066(4) 0.068(4) 0.055(4) 0.017(3) 0.012(3) -0.033(4)
C6 0.051(3) 0.056(3) 0.032(3) 0.010(2) 0.003(2) -0.022(3)
C7 0.075(4) 0.038(3) 0.047(3) 0.004(2) 0.007(3) -0.018(3)
C8 0.061(3) 0.035(3) 0.039(3) 0.001(2) 0.006(2) -0.005(3)
C9 0.047(3) 0.029(2) 0.037(3) 0.001(2) 0.003(2) -0.002(2)
C10 0.036(2) 0.030(2) 0.034(3) 0.0022(19) 0.001(2) 0.000(2)
C11 0.057(3) 0.032(3) 0.045(3) 0.000(2) 0.002(3) 0.010(2)
C12 0.039(3) 0.053(3) 0.047(3) -0.005(2) 0.006(2) 0.016(3)
C13 0.037(3) 0.060(4) 0.048(3) -0.004(3) 0.007(2) 0.002(3)
C14 0.036(3) 0.036(3) 0.044(3) -0.003(2) 0.008(2) 0.001(2)
C15 0.032(2) 0.035(2) 0.025(2) -0.0013(18) 0.0021(18) 0.000(2)
C16 0.028(2) 0.028(2) 0.029(2) -0.0012(17) 0.0116(18) 0.0020(18)
C17 0.044(3) 0.029(2) 0.038(3) -0.0016(19) 0.014(2) -0.003(2)
C18 0.048(3) 0.041(3) 0.034(3) -0.004(2) 0.006(2) -0.001(2)
C19 0.051(3) 0.043(3) 0.033(3) 0.008(2) 0.014(2) 0.004(2)
C20 0.044(3) 0.025(2) 0.047(3) 0.004(2) 0.014(2) -0.001(2)
C21 0.033(2) 0.020(2) 0.037(2) 0.0003(17) 0.0100(19) 0.0026(18)
C22 0.040(3) 0.029(2) 0.047(3) -0.001(2) 0.017(2) -0.006(2)
C23 0.040(3) 0.035(3) 0.037(3) -0.007(2) 0.008(2) -0.008(2)
C24 0.040(3) 0.027(2) 0.036(3) -0.0042(18) 0.009(2) -0.003(2)
C25 0.039(3) 0.034(2) 0.030(2) -0.0048(19) 0.005(2) -0.005(2)
C26 0.075(4) 0.046(3) 0.035(3) -0.003(2) 0.000(3) -0.019(3)
C27 0.073(4) 0.060(4) 0.029(3) -0.002(2) -0.009(3) -0.012(3)
C28 0.066(4) 0.055(3) 0.032(3) 0.008(2) 0.003(3) -0.001(3)
C29 0.048(3) 0.045(3) 0.029(3) 0.006(2) 0.005(2) -0.006(2)
C30 0.035(2) 0.035(2) 0.027(2) -0.0023(19) 0.0053(19) 0.000(2)
C31 0.033(2) 0.028(2) 0.034(2) 0.0027(18) 0.0073(19) 0.0015(19)
C32 0.034(2) 0.024(2) 0.046(3) 0.0001(19) 0.012(2) -0.0015(19)
C33 0.038(3) 0.038(3) 0.064(4) 0.003(2) 0.023(3) 0.004(2)
C34 0.040(3) 0.044(3) 0.088(5) 0.010(3) 0.032(3) 0.009(2)
C35 0.040(3) 0.052(4) 0.098(5) 0.025(3) 0.026(3) 0.019(3)
C36 0.048(3) 0.063(4) 0.067(4) 0.028(3) 0.004(3) 0.012(3)
C37 0.038(3) 0.047(3) 0.058(4) 0.007(3) 0.012(3) 0.006(2)
C38 0.032(2) 0.026(2) 0.038(3) -0.0039(18) 0.006(2) 0.0000(19)
C39 0.038(3) 0.033(3) 0.049(3) -0.005(2) 0.014(2) -0.004(2)
C40 0.029(2) 0.042(3) 0.072(4) -0.016(3) 0.009(2) -0.007(2)
C41 0.048(3) 0.048(3) 0.058(4) -0.025(3) 0.002(3) -0.004(3)
C42 0.069(4) 0.046(3) 0.048(3) -0.015(3) 0.021(3) -0.001(3)
C43 0.046(3) 0.038(3) 0.054(3) -0.013(2) 0.020(3) -0.001(2)

loop_
_atom_type_symbol
_atom_type_description
_atom_type_scat_dispersion_real
_atom_type_scat_dispersion_imag
_atom_type_scat_source
C C 0.0033 0.0016 'International Tables Vol C Tables 4.2.6.8 and 6.1.1.4'
H H 0.0000 0.0000 'International Tables Vol C Tables 4.2.6.8 and 6.1.1.4'
N N 0.0061 0.0033 'International Tables Vol C Tables 4.2.6.8 and 6.1.1.4'
O O 0.0106 0.0060 'International Tables Vol C Tables 4.2.6.8 and 6.1.1.4'
Ir Ir -1.4442 7.9887 'International Tables Vol C Tables 4.2.6.8 and 6.1.1.4'
Cl Cl 0.1484 0.1585 'International Tables Vol C Tables 4.2.6.8 and 6.1.1.4'

loop_
_geom_angle_atom_site_label_1
_geom_angle_atom_site_label_2
_geom_angle_atom_site_label_3
_geom_angle
C15 Ir1 C30 88.41(18)
C15 Ir1 N1 79.77(17)
C30 Ir1 N1 95.30(17)
C15 Ir1 N2 96.18(16)
C30 Ir1 N2 79.88(17)
N1 Ir1 N2 173.85(14)
C15 Ir1 N3 110.18(16)
C30 Ir1 N3 160.55(17)
N1 Ir1 N3 82.94(14)
N2 Ir1 N3 102.88(14)
C15 Ir1 O1 167.82(15)
C30 Ir1 O1 103.15(16)
N1 Ir1 O1 102.59(13)
N2 Ir1 O1 82.34(12)
N3 Ir1 O1 58.78(13)
C31 O1 Ir1 94.0(3)
C9 N1 C1 119.2(4)
C9 N1 Ir1 114.4(3)
C1 N1 Ir1 126.3(3)
C24 N2 C16 118.4(4)
C24 N2 Ir1 114.3(3)
C16 N2 Ir1 127.2(3)
C31 N3 C38 124.5(4)
C31 N3 Ir1 92.8(3)
C38 N3 Ir1 139.3(3)
N1 C1 C2 119.7(4)
N1 C1 C6 120.1(5)
C2 C1 C6 120.2(5)
C3 C2 C1 119.7(5)
C3 C2 H2 120.2
C1 C2 H2 120.2
C2 C3 C4 120.3(6)
C2 C3 H3 119.8
C4 C3 H3 119.8
C5 C4 C3 120.2(6)
C5 C4 H4 119.9
C3 C4 H4 119.9
C4 C5 C6 122.0(6)
C4 C5 H5 119.0
C6 C5 H5 119.0
C7 C6 C5 123.9(5)
C7 C6 C1 118.7(5)
C5 C6 C1 117.4(6)
C8 C7 C6 119.8(5)
C8 C7 H7 120.1
C6 C7 H7 120.1
C7 C8 C9 121.3(5)
C7 C8 H8 119.4
C9 C8 H8 119.4
N1 C9 C8 120.6(5)
N1 C9 C10 115.2(4)
C8 C9 C10 124.1(5)
C15 C10 C11 121.1(4)
C15 C10 C9 114.2(4)
C11 C10 C9 124.7(4)
C12 C11 C10 120.0(5)
C12 C11 H11 120.0
C10 C11 H11 120.0
C11 C12 C13 119.4(5)
C11 C12 H12 120.3
C13 C12 H12 120.3
C14 C13 C12 121.5(5)
C14 C13 H13 119.3
C12 C13 H13 119.3
C13 C14 C15 120.2(5)
C13 C14 H14 119.9
C15 C14 H14 119.9
C10 C15 C14 117.9(4)
C10 C15 Ir1 115.9(3)
C14 C15 Ir1 126.2(4)
N2 C16 C17 120.7(4)
N2 C16 C21 121.1(4)
C17 C16 C21 118.3(4)
C18 C17 C16 120.6(4)
C18 C17 H17 119.7
C16 C17 H17 119.7
C17 C18 C19 121.2(5)
C17 C18 H18 119.4
C19 C18 H18 119.4
C20 C19 C18 119.3(5)
C20 C19 H19 120.3
C18 C19 H19 120.3
C19 C20 C21 121.1(4)
C19 C20 H20 119.4
C21 C20 H20 119.4
C20 C21 C22 122.3(4)
C20 C21 C16 119.5(4)
C22 C21 C16 118.2(4)
C23 C22 C21 120.1(4)
C23 C22 H22 120.0
C21 C22 H22 120.0
C22 C23 C24 119.9(4)
C22 C23 H23 120.1
C24 C23 H23 120.1
N2 C24 C23 122.3(4)
N2 C24 C25 114.8(4)
C23 C24 C25 122.9(4)
C26 C25 C30 121.1(4)
C26 C25 C24 123.5(4)
C30 C25 C24 115.4(4)
C27 C26 C25 120.0(5)
C27 C26 H26 120.0
C25 C26 H26 120.0
C26 C27 C28 120.0(5)
C26 C27 H27 120.0
C28 C27 H27 120.0
C27 C28 C29 120.4(5)
C27 C28 H28 119.8
C29 C28 H28 119.8
C28 C29 C30 120.8(5)
C28 C29 H29 119.6
C30 C29 H29 119.6
C25 C30 C29 117.7(4)
C25 C30 Ir1 115.2(3)
C29 C30 Ir1 127.0(4)
O1 C31 N3 114.5(4)
O1 C31 C32 118.1(4)
N3 C31 C32 127.3(4)
C37 C32 C33 119.3(5)
C37 C32 C31 123.4(4)
C33 C32 C31 116.9(4)
C32 C33 C34 119.9(5)
C32 C33 H33 120.0
C34 C33 H33 120.0
C35 C34 C33 120.5(5)
C35 C34 H34 119.7
C33 C34 H34 119.7
C34 C35 C36 119.6(5)
C34 C35 H35 120.2
C36 C35 H35 120.2
C35 C36 C37 120.5(6)
C35 C36 H36 119.7
C37 C36 H36 119.7
C32 C37 C36 120.0(5)
C32 C37 H37 120.0
C36 C37 H37 120.0
C39 C38 C43 118.4(4)
C39 C38 N3 121.4(4)
C43 C38 N3 120.2(4)
C40 C39 C38 120.9(5)
C40 C39 H39 119.5
C38 C39 H39 119.5
C41 C40 C39 119.0(5)
C41 C40 H40 120.5
C39 C40 H40 120.5
C40 C41 C42 121.6(5)
C40 C41 Cl1 118.7(4)
C42 C41 Cl1 119.6(4)
C41 C42 C43 118.9(5)
C41 C42 H42 120.6
C43 C42 H42 120.6
C42 C43 C38 120.9(5)
C42 C43 H43 119.6
C38 C43 H43 119.6

loop_
_geom_bond_atom_site_label_1
_geom_bond_atom_site_label_2
_geom_bond_distance
Ir1 C15 1.983(4)
Ir1 C30 1.987(4)
Ir1 N1 2.072(4)
Ir1 N2 2.092(3)
Ir1 N3 2.219(4)
Ir1 O1 2.226(3)
Cl1 C41 1.753(5)
O1 C31 1.270(5)
N1 C9 1.346(6)
N1 C1 1.384(6)
N2 C24 1.340(6)
N2 C16 1.392(5)
N3 C31 1.324(6)
N3 C38 1.415(6)
C1 C2 1.409(7)
C1 C6 1.423(7)
C2 C3 1.375(7)
C2 H2 0.9400
C3 C4 1.402(9)
C3 H3 0.9400
C4 C5 1.357(9)
C4 H4 0.9400
C5 C6 1.404(8)
C5 H5 0.9400
C6 C7 1.394(8)
C7 C8 1.333(8)
C7 H7 0.9400
C8 C9 1.411(7)
C8 H8 0.9400
C9 C10 1.452(7)
C10 C15 1.401(6)
C10 C11 1.404(7)
C11 C12 1.371(7)
C11 H11 0.9400
C12 C13 1.387(8)
C12 H12 0.9400
C13 C14 1.383(7)
C13 H13 0.9400
C14 C15 1.403(6)
C14 H14 0.9400
C16 C17 1.399(6)
C16 C21 1.421(6)
C17 C18 1.370(6)
C17 H17 0.9400
C18 C19 1.403(7)
C18 H18 0.9400
C19 C20 1.356(7)
C19 H19 0.9400
C20 C21 1.407(6)
C20 H20 0.9400
C21 C22 1.407(6)
C22 C23 1.353(7)
C22 H22 0.9400
C23 C24 1.414(6)
C23 H23 0.9400
C24 C25 1.456(6)
C25 C26 1.396(7)
C25 C30 1.398(6)
C26 C27 1.374(7)
C26 H26 0.9400
C27 C28 1.380(8)
C27 H27 0.9400
C28 C29 1.390(7)
C28 H28 0.9400
C29 C30 1.399(6)
C29 H29 0.9400
C31 C32 1.490(6)
C32 C37 1.378(7)
C32 C33 1.388(6)
C33 C34 1.390(7)
C33 H33 0.9400
C34 C35 1.367(9)
C34 H34 0.9400
C35 C36 1.375(8)
C35 H35 0.9400
C36 C37 1.390(7)
C36 H36 0.9400
C37 H37 0.9400
C38 C39 1.390(6)
C38 C43 1.391(6)
C39 C40 1.384(7)
C39 H39 0.9400
C40 C41 1.370(8)
C40 H40 0.9400
C41 C42 1.376(8)
C42 C43 1.385(7)
C42 H42 0.9400
C43 H43 0.9400

loop_
_geom_torsion_atom_site_label_1
_geom_torsion_atom_site_label_2
_geom_torsion_atom_site_label_3
_geom_torsion_atom_site_label_4
_geom_torsion
C15 Ir1 O1 C31 -27.2(8)
C30 Ir1 O1 C31 171.3(3)
N1 Ir1 O1 C31 72.7(3)
N2 Ir1 O1 C31 -111.0(3)
N3 Ir1 O1 C31 -0.9(3)
C15 Ir1 N1 C9 6.8(3)
C30 Ir1 N1 C9 94.2(3)
N2 Ir1 N1 C9 56.0(14)
N3 Ir1 N1 C9 -105.2(3)
O1 Ir1 N1 C9 -161.0(3)
C15 Ir1 N1 C1 -177.7(4)
C30 Ir1 N1 C1 -90.3(4)
N2 Ir1 N1 C1 -128.5(12)
N3 Ir1 N1 C1 70.2(4)
O1 Ir1 N1 C1 14.4(4)
C15 Ir1 N2 C24 92.4(3)
C30 Ir1 N2 C24 5.1(3)
N1 Ir1 N2 C24 43.8(14)
N3 Ir1 N2 C24 -155.2(3)
O1 Ir1 N2 C24 -99.8(3)
C15 Ir1 N2 C16 -91.7(3)
C30 Ir1 N2 C16 -179.0(4)
N1 Ir1 N2 C16 -140.3(12)
N3 Ir1 N2 C16 20.6(4)
O1 Ir1 N2 C16 76.1(3)
C15 Ir1 N3 C31 175.1(3)
C30 Ir1 N3 C31 -22.6(6)
N1 Ir1 N3 C31 -108.6(3)
N2 Ir1 N3 C31 73.5(3)
O1 Ir1 N3 C31 0.8(2)
C15 Ir1 N3 C38 -27.0(5)
C30 Ir1 N3 C38 135.3(6)
N1 Ir1 N3 C38 49.4(5)
N2 Ir1 N3 C38 -128.6(5)
O1 Ir1 N3 C38 158.7(5)
C9 N1 C1 C2 -171.7(4)
Ir1 N1 C1 C2 13.0(6)
C9 N1 C1 C6 6.7(7)
Ir1 N1 C1 C6 -168.5(3)
N1 C1 C2 C3 -178.3(5)
C6 C1 C2 C3 3.3(8)
C1 C2 C3 C4 1.1(8)
C2 C3 C4 C5 -3.2(9)
C3 C4 C5 C6 0.9(10)
C4 C5 C6 C7 -174.9(6)
C4 C5 C6 C1 3.4(9)
N1 C1 C6 C7 -5.5(7)
C2 C1 C6 C7 172.9(5)
N1 C1 C6 C5 176.1(5)
C2 C1 C6 C5 -5.5(7)
C5 C6 C7 C8 179.2(5)
C1 C6 C7 C8 1.0(8)
C6 C7 C8 C9 2.3(8)
C1 N1 C9 C8 -3.5(7)
Ir1 N1 C9 C8 172.3(4)
C1 N1 C9 C10 177.6(4)
Ir1 N1 C9 C10 -6.6(5)
C7 C8 C9 N1 -1.1(8)
C7 C8 C9 C10 177.8(5)
N1 C9 C10 C15 1.9(6)
C8 C9 C10 C15 -177.0(5)
N1 C9 C10 C11 -176.0(5)
C8 C9 C10 C11 5.2(8)
C15 C10 C11 C12 0.3(7)
C9 C10 C11 C12 178.0(5)
C10 C11 C12 C13 -1.1(8)
C11 C12 C13 C14 1.1(8)
C12 C13 C14 C15 -0.3(8)
C11 C10 C15 C14 0.5(7)
C9 C10 C15 C14 -177.4(4)
C11 C10 C15 Ir1 -178.1(4)
C9 C10 C15 Ir1 4.0(5)
C13 C14 C15 C10 -0.5(7)
C13 C14 C15 Ir1 177.9(4)
C30 Ir1 C15 C10 -101.4(4)
N1 Ir1 C15 C10 -5.7(3)
N2 Ir1 C15 C10 178.9(3)
N3 Ir1 C15 C10 72.8(4)
O1 Ir1 C15 C10 96.6(8)
C30 Ir1 C15 C14 80.1(4)
N1 Ir1 C15 C14 175.8(4)
N2 Ir1 C15 C14 0.5(4)
N3 Ir1 C15 C14 -105.7(4)
O1 Ir1 C15 C14 -81.8(8)
C24 N2 C16 C17 -176.7(4)
Ir1 N2 C16 C17 7.5(6)
C24 N2 C16 C21 3.1(6)
Ir1 N2 C16 C21 -172.6(3)
N2 C16 C17 C18 -177.5(4)
C21 C16 C17 C18 2.6(7)
C16 C17 C18 C19 -1.9(7)
C17 C18 C19 C20 0.4(8)
C18 C19 C20 C21 0.4(7)
C19 C20 C21 C22 -178.8(4)
C19 C20 C21 C16 0.4(7)
N2 C16 C21 C20 178.2(4)
C17 C16 C21 C20 -1.9(6)
N2 C16 C21 C22 -2.5(6)
C17 C16 C21 C22 177.4(4)
C20 C21 C22 C23 179.2(4)
C16 C21 C22 C23 -0.1(7)
C21 C22 C23 C24 1.9(7)
C16 N2 C24 C23 -1.3(7)
Ir1 N2 C24 C23 175.0(4)
C16 N2 C24 C25 179.3(4)
Ir1 N2 C24 C25 -4.4(5)
C22 C23 C24 N2 -1.3(7)
C22 C23 C24 C25 178.1(4)
N2 C24 C25 C26 -179.9(5)
C23 C24 C25 C26 0.7(8)
N2 C24 C25 C30 0.5(6)
C23 C24 C25 C30 -179.0(4)
C30 C25 C26 C27 1.6(9)
C24 C25 C26 C27 -178.1(5)
C25 C26 C27 C28 -1.7(10)
C26 C27 C28 C29 -0.2(10)
C27 C28 C29 C30 2.2(9)
C26 C25 C30 C29 0.4(7)
C24 C25 C30 C29 -179.9(4)
C26 C25 C30 Ir1 -175.7(4)
C24 C25 C30 Ir1 3.9(5)
C28 C29 C30 C25 -2.2(8)
C28 C29 C30 Ir1 173.4(4)
C15 Ir1 C30 C25 -101.3(4)
N1 Ir1 C30 C25 179.1(4)
N2 Ir1 C30 C25 -4.8(3)
N3 Ir1 C30 C25 95.3(6)
O1 Ir1 C30 C25 74.8(4)
C15 Ir1 C30 C29 82.9(5)
N1 Ir1 C30 C29 3.4(5)
N2 Ir1 C30 C29 179.5(5)
N3 Ir1 C30 C29 -80.4(7)
O1 Ir1 C30 C29 -100.9(4)
Ir1 O1 C31 N3 1.4(4)
Ir1 O1 C31 C32 176.6(3)
C38 N3 C31 O1 -164.1(4)
Ir1 N3 C31 O1 -1.4(4)
C38 N3 C31 C32 21.3(7)
Ir1 N3 C31 C32 -176.0(4)
O1 C31 C32 C37 -147.0(5)
N3 C31 C32 C37 27.5(7)
O1 C31 C32 C33 25.8(6)
N3 C31 C32 C33 -159.7(5)
C37 C32 C33 C34 -0.7(7)
C31 C32 C33 C34 -173.8(4)
C32 C33 C34 C35 -0.3(8)
C33 C34 C35 C36 0.3(9)
C34 C35 C36 C37 0.7(9)
C33 C32 C37 C36 1.7(7)
C31 C32 C37 C36 174.3(5)
C35 C36 C37 C32 -1.7(9)
C31 N3 C38 C39 46.2(7)
Ir1 N3 C38 C39 -106.7(5)
C31 N3 C38 C43 -136.9(5)
Ir1 N3 C38 C43 70.2(7)
C43 C38 C39 C40 5.4(7)
N3 C38 C39 C40 -177.6(5)
C38 C39 C40 C41 -1.0(8)
C39 C40 C41 C42 -3.7(9)
C39 C40 C41 Cl1 179.6(4)
C40 C41 C42 C43 3.7(9)
Cl1 C41 C42 C43 -179.6(5)
C41 C42 C43 C38 0.9(9)
C39 C38 C43 C42 -5.4(8)
N3 C38 C43 C42 177.6(5)
